data_2022205
loop_
_publ_author_name
'Obydennov, Konstantin L'vovich'
'Kalinina, Tatiana Andreevna'
'Vysokova, Olga Alexandrovna'
'Slepukhin, Pavel Alexandrovich'
'Pozdina, Varvara Alexandrovna'
'Ulitko, Maria Valer'evna'
'Glukhareva, Tatiana Vladimirovna'

_publ_section_title
;
 The different modes of chiral
 [1,2,3]triazolo[5,1-<i>b</i>][1,3,4]thiadiazines: crystal packing,
 conformation investigation and cellular activity
;
_journal_coeditor_code FM3064
_journal_issue 8
_journal_name_full 'Acta Crystallographica Section C'
_journal_page_first
;
;
_journal_paper_doi 10.1107/S2053229620009328
_journal_volume 76
_journal_year 2020
_chemical_formula_iupac 'C22 H22 N4 O3 S'
_chemical_formula_moiety 'C22 H22 N4 O3 S'
_chemical_formula_sum 'C22 H22 N4 O3 S'
_chemical_formula_weight 422.49
_chemical_name_systematic
'Ethyl 6-methyl-5-(4-methylbenzoyl)-6-phenyl-6,7-dihydro-5<i>H</i>-[1,2,3]triazolo[5,1-<i>b</i>][1,3,4]thiadiazine-3-carboxylate'
_space_group_crystal_system monoclinic
_space_group_IT_number 15
_space_group_name_Hall '-C 2yc'
_space_group_name_H-M_alt 'C 1 2/c 1'
_atom_sites_solution_hydrogens difmap
_audit_creation_method
;
Olex2
(compiled Nov 21 2019 18:26:39 for OlexSys, GUI svn.r6003)
;
_cell_angle_alpha 90
_cell_angle_beta 110.315(4)
_cell_angle_gamma 90
_cell_formula_units_Z 8
_cell_length_a 25.4485(8)
_cell_length_b 8.9445(3)
_cell_length_c 19.0694(7)
_cell_measurement_reflns_used 5356
_cell_measurement_temperature 120.00(10)
_cell_measurement_theta_max 30.5570
_cell_measurement_theta_min 2.3390
_cell_volume 4070.7(3)
_computing_cell_refinement
;
CrysAlis PRO (Agilent, 2013)
;
_computing_data_collection
;
CrysAlis PRO (Agilent, 2013)
;
_computing_data_reduction
;
CrysAlis PRO (Agilent, 2013)
;
_computing_molecular_graphics
;
OLEX2 (Dolomanov <i>et al.</i>, 2009)
;
_computing_publication_material
;
OLEX2 (Dolomanov <i>et al.</i>, 2009), PLATON (Spek, 2020) and
publCIF (Westrip, 2010)
;
_computing_structure_refinement
;
SHELXL2018 (Sheldrick, 2015)
;
_computing_structure_solution
;
olex2.solve (Bourhis <i>et al.</i>, 2015)
;
_diffrn_ambient_temperature 120.00(10)
_diffrn_measured_fraction_theta_full 0.999
_diffrn_measured_fraction_theta_max 0.888
_diffrn_measurement_device_type 'Xcalibur 3'
_diffrn_measurement_method 'omega scans'
_diffrn_radiation_type MoK\a
_diffrn_radiation_wavelength 0.71073
_diffrn_reflns_av_R_equivalents 0.0234
_diffrn_reflns_av_unetI/netI 0.0348
_diffrn_reflns_limit_h_max 35
_diffrn_reflns_limit_h_min -34
_diffrn_reflns_limit_k_max 12
_diffrn_reflns_limit_k_min -11
_diffrn_reflns_limit_l_max 23
_diffrn_reflns_limit_l_min -25
_diffrn_reflns_number 11216
_diffrn_reflns_theta_full 25.242
_diffrn_reflns_theta_max 30.610
_diffrn_reflns_theta_min 2.324
_diffrn_standards_decay_% 0
_diffrn_standards_interval_count 0
_diffrn_standards_interval_time 0
_diffrn_standards_number 0
_exptl_absorpt_coefficient_mu 0.192
_exptl_absorpt_correction_T_max 1.00000
_exptl_absorpt_correction_T_min 0.91009
_exptl_absorpt_correction_type multi-scan
_exptl_absorpt_process_details
;
(CrysAlis PRO; Agilent, 2013)
;
_exptl_crystal_colour colourless
_exptl_crystal_density_diffrn 1.379
_exptl_crystal_density_method 'not measured'
_exptl_crystal_description prism
_exptl_crystal_F_000 1776
_exptl_crystal_size_max 0.23
_exptl_crystal_size_mid 0.17
_exptl_crystal_size_min 0.11
_refine_diff_density_max 0.361
_refine_diff_density_min -0.380
_refine_ls_extinction_method none
_refine_ls_goodness_of_fit_ref 1.020
_refine_ls_hydrogen_treatment refall
_refine_ls_matrix_type full
_refine_ls_number_parameters 359
_refine_ls_number_reflns 5585
_refine_ls_number_restraints 0
_refine_ls_restrained_S_all 1.020
_refine_ls_R_factor_all 0.0443
_refine_ls_R_factor_gt 0.0350
_refine_ls_shift/su_max 0.034
_refine_ls_shift/su_mean 0.003
_refine_ls_structure_factor_coef Fsqd
_refine_ls_weighting_details 'w=1/[\s^2^(Fo^2^)+(0.0477P)^2^+1.5461P] where P=(Fo^2^+2Fc^2^)/3'
_refine_ls_weighting_scheme calc
_refine_ls_wR_factor_gt 0.0880
_refine_ls_wR_factor_ref 0.0942
_reflns_number_gt 4741
_reflns_number_total 5585
_reflns_threshold_expression 'I > 2\s(I)'
_cod_data_source_file fm3064sup1.cif
_cod_data_source_block VI
_cod_database_code 2022205
_shelx_space_group_comment
;
The symmetry employed for this shelxl refinement is uniquely defined
by the following loop, which should always be used as a source of
symmetry information in preference to the above space-group names.
They are only intended as comments.
;
_shelx_estimated_absorpt_t_min 0.957
_shelx_estimated_absorpt_t_max 0.979

loop_
_space_group_symop_operation_xyz
'x, y, z'
'-x, y, -z+1/2'
'x+1/2, y+1/2, z'
'-x+1/2, y+1/2, -z+1/2'
'-x, -y, -z'
'x, -y, z-1/2'
'-x+1/2, -y+1/2, -z'
'x+1/2, -y+1/2, z-1/2'

loop_
_atom_site_type_symbol
_atom_site_label
_atom_site_fract_x
_atom_site_fract_y
_atom_site_fract_z
_atom_site_U_iso_or_equiv
_atom_site_adp_type
_atom_site_calc_flag
_atom_site_occupancy
_atom_site_disorder_assembly
_atom_site_disorder_group
S S1 0.65910(2) 0.94662(3) 0.44763(2) 0.01637(8) Uani d 1 . .
O O1 0.69571(3) 1.23970(10) 0.52105(5) 0.02019(18) Uani d 1 . .
O O3 0.52336(3) 0.90853(11) 0.33534(5) 0.02281(19) Uani d 1 . .
N N4 0.60219(4) 0.94690(11) 0.26559(5) 0.0170(2) Uani d 1 . .
O O2 0.66735(4) 1.46459(10) 0.46724(5) 0.0258(2) Uani d 1 . .
N N1 0.63265(4) 1.31188(11) 0.32499(6) 0.0200(2) Uani d 1 . .
N N3 0.62007(4) 1.07568(11) 0.30903(5) 0.01564(19) Uani d 1 . .
N N2 0.61422(4) 1.20953(11) 0.27332(6) 0.0193(2) Uani d 1 . .
C C1 0.64299(4) 1.09160(13) 0.38398(6) 0.0150(2) Uani d 1 . .
C C4 0.61572(4) 0.80525(13) 0.38539(6) 0.0152(2) Uani d 1 . .
C C5 0.55610(4) 0.83396(13) 0.38535(6) 0.0166(2) Uani d 1 . .
C C17 0.71379(5) 0.66138(14) 0.35588(7) 0.0201(2) Uani d 1 . .
C C6 0.54063(4) 0.78023(13) 0.44934(6) 0.0174(2) Uani d 1 . .
C C19 0.58743(5) 0.68169(14) 0.25935(7) 0.0193(2) Uani d 1 . .
H H19A 0.5488(6) 0.6938(16) 0.2577(8) 0.024(4) Uiso d 1 . .
H H19B 0.5893(7) 0.6897(19) 0.2080(9) 0.036(4) Uiso d 1 . .
H H19C 0.6014(6) 0.5879(18) 0.2822(8) 0.027(4) Uiso d 1 . .
C C22 0.71192(5) 0.87969(14) 0.28202(7) 0.0189(2) Uani d 1 . .
C C16 0.68484(4) 0.78516(13) 0.31644(6) 0.0155(2) Uani d 1 . .
C C13 0.67193(5) 1.33091(14) 0.46291(7) 0.0189(2) Uani d 1 . .
C C18 0.76882(5) 0.63411(15) 0.36073(7) 0.0225(3) Uani d 1 . .
C C21 0.76685(5) 0.85048(14) 0.28648(7) 0.0219(2) Uani d 1 . .
C C2 0.65100(4) 1.24501(13) 0.39334(6) 0.0170(2) Uani d 1 . .
C C3 0.62291(4) 0.80784(13) 0.30748(6) 0.0152(2) Uani d 1 . .
C C9 0.50806(5) 0.69838(15) 0.57086(7) 0.0217(2) Uani d 1 . .
C C10 0.47362(5) 0.78772(16) 0.51333(7) 0.0244(3) Uani d 1 . .
C C8 0.55887(5) 0.65101(16) 0.56638(7) 0.0254(3) Uani d 1 . .
C C15 0.66259(5) 1.31684(17) 0.62039(8) 0.0251(3) Uani d 1 . .
H H15A 0.6341(6) 1.3802(18) 0.5868(9) 0.029(4) Uiso d 1 . .
H H15B 0.6470(7) 1.2121(19) 0.6223(9) 0.033(4) Uiso d 1 . .
H H15C 0.6744(6) 1.3609(18) 0.6698(9) 0.033(4) Uiso d 1 . .
C C11 0.48936(5) 0.82794(15) 0.45345(7) 0.0221(2) Uani d 1 . .
C C14 0.71232(5) 1.30910(16) 0.59496(7) 0.0228(3) Uani d 1 . .
H H14A 0.7417(6) 1.2432(16) 0.6257(8) 0.018(3) Uiso d 1 . .
H H14B 0.7287(6) 1.4089(17) 0.5922(8) 0.026(4) Uiso d 1 . .
C C20 0.79551(5) 0.72839(15) 0.32584(7) 0.0221(3) Uani d 1 . .
C C12 0.49107(6) 0.6556(2) 0.63625(8) 0.0303(3) Uani d 1 . .
H H12A 0.4804(8) 0.747(2) 0.6592(11) 0.057(6) Uiso d 1 . .
H H12B 0.4588(8) 0.590(2) 0.6214(11) 0.055(6) Uiso d 1 . .
H H12C 0.5215(8) 0.610(2) 0.6735(10) 0.049(5) Uiso d 1 . .
C C7 0.57527(5) 0.69069(15) 0.50668(7) 0.0235(3) Uani d 1 . .
H H20 0.8325(7) 0.7082(18) 0.3283(9) 0.031(4) Uiso d 1 . .
H H21 0.7849(6) 0.9175(17) 0.2593(8) 0.027(4) Uiso d 1 . .
H H8 0.5832(7) 0.592(2) 0.6066(10) 0.041(5) Uiso d 1 . .
H H11 0.4667(6) 0.8917(17) 0.4165(8) 0.025(4) Uiso d 1 . .
H H4A 0.6300(5) 0.7088(15) 0.4108(7) 0.014(3) Uiso d 1 . .
H H22 0.6938(6) 0.9633(16) 0.2541(8) 0.020(3) Uiso d 1 . .
H H7 0.6109(6) 0.6559(18) 0.5066(9) 0.031(4) Uiso d 1 . .
H H4 0.5651(7) 0.9512(18) 0.2501(9) 0.032(4) Uiso d 1 . .
H H18 0.7880(6) 0.5474(18) 0.3861(9) 0.029(4) Uiso d 1 . .
H H10 0.4378(7) 0.8241(19) 0.5153(9) 0.040(5) Uiso d 1 . .
H H17 0.6953(6) 0.5931(17) 0.3796(8) 0.023(4) Uiso d 1 . .

loop_
_atom_site_aniso_label
_atom_site_aniso_U_11
_atom_site_aniso_U_22
_atom_site_aniso_U_33
_atom_site_aniso_U_12
_atom_site_aniso_U_13
_atom_site_aniso_U_23
S1 0.01890(13) 0.01565(14) 0.01378(13) -0.00052(10) 0.00468(10) 0.00203(10)
O1 0.0230(4) 0.0194(4) 0.0191(4) -0.0002(3) 0.0085(3) -0.0016(3)
O3 0.0202(4) 0.0290(5) 0.0193(4) 0.0050(3) 0.0070(3) 0.0038(4)
N4 0.0184(4) 0.0163(5) 0.0154(4) 0.0004(4) 0.0048(3) 0.0006(4)
O2 0.0390(5) 0.0163(4) 0.0285(5) -0.0013(4) 0.0196(4) -0.0010(4)
N1 0.0241(5) 0.0173(5) 0.0229(5) 0.0033(4) 0.0135(4) 0.0033(4)
N3 0.0180(4) 0.0149(5) 0.0153(4) 0.0017(3) 0.0074(3) 0.0031(4)
N2 0.0229(4) 0.0169(5) 0.0207(5) 0.0041(4) 0.0109(4) 0.0056(4)
C1 0.0147(4) 0.0162(5) 0.0157(5) 0.0014(4) 0.0072(4) 0.0015(4)
C4 0.0160(5) 0.0151(5) 0.0156(5) 0.0004(4) 0.0068(4) 0.0009(4)
C5 0.0165(5) 0.0161(5) 0.0182(5) -0.0019(4) 0.0072(4) -0.0027(4)
C17 0.0219(5) 0.0221(6) 0.0184(5) 0.0016(5) 0.0098(4) 0.0025(5)
C6 0.0174(5) 0.0181(6) 0.0179(5) -0.0020(4) 0.0077(4) -0.0022(4)
C19 0.0192(5) 0.0193(6) 0.0201(6) -0.0018(4) 0.0076(4) -0.0029(5)
C22 0.0223(5) 0.0174(6) 0.0190(5) -0.0013(4) 0.0096(4) -0.0005(5)
C16 0.0170(5) 0.0163(5) 0.0141(5) -0.0010(4) 0.0066(4) -0.0022(4)
C13 0.0203(5) 0.0175(6) 0.0239(6) -0.0013(4) 0.0140(4) 0.0001(5)
C18 0.0220(5) 0.0278(7) 0.0176(5) 0.0062(5) 0.0069(4) 0.0013(5)
C21 0.0227(5) 0.0228(6) 0.0236(6) -0.0070(5) 0.0123(5) -0.0045(5)
C2 0.0182(5) 0.0154(5) 0.0208(5) 0.0020(4) 0.0110(4) 0.0020(4)
C3 0.0173(5) 0.0151(5) 0.0147(5) 0.0007(4) 0.0073(4) 0.0009(4)
C9 0.0197(5) 0.0267(6) 0.0211(6) -0.0040(5) 0.0098(4) -0.0008(5)
C10 0.0170(5) 0.0341(7) 0.0247(6) 0.0009(5) 0.0104(4) -0.0005(5)
C8 0.0240(6) 0.0304(7) 0.0248(6) 0.0054(5) 0.0121(5) 0.0081(6)
C15 0.0266(6) 0.0290(7) 0.0226(6) -0.0001(5) 0.0123(5) -0.0010(5)
C11 0.0179(5) 0.0278(7) 0.0208(6) 0.0023(5) 0.0069(4) 0.0014(5)
C14 0.0219(5) 0.0269(7) 0.0202(6) -0.0044(5) 0.0079(4) -0.0048(5)
C20 0.0166(5) 0.0310(7) 0.0193(6) -0.0015(5) 0.0069(4) -0.0072(5)
C12 0.0243(6) 0.0459(9) 0.0254(7) -0.0005(6) 0.0146(5) 0.0055(6)
C7 0.0206(5) 0.0281(7) 0.0257(6) 0.0058(5) 0.0130(5) 0.0054(5)

loop_
_atom_type_symbol
_atom_type_description
_atom_type_scat_dispersion_real
_atom_type_scat_dispersion_imag
_atom_type_scat_source
C C 0.0035 0.0016 'International Tables Vol C Tables 4.2.6.8 and 6.1.1.4'
H H 0.0000 0.0000 'International Tables Vol C Tables 4.2.6.8 and 6.1.1.4'
N N 0.0065 0.0032 'International Tables Vol C Tables 4.2.6.8 and 6.1.1.4'
O O 0.0116 0.0061 'International Tables Vol C Tables 4.2.6.8 and 6.1.1.4'
S S 0.1242 0.1244 'International Tables Vol C Tables 4.2.6.8 and 6.1.1.4'

loop_
_geom_angle_atom_site_label_1
_geom_angle_atom_site_label_2
_geom_angle_atom_site_label_3
_geom_angle_site_symmetry_1
_geom_angle_site_symmetry_3
_geom_angle
_geom_angle_publ_flag
C1 S1 C4 . . 96.96(5) ?
C13 O1 C14 . . 115.82(10) ?
N3 N4 C3 . . 113.10(8) ?
N3 N4 H4 . . 104.6(10) ?
C3 N4 H4 . . 110.9(10) ?
N2 N1 C2 . . 109.15(10) ?
N2 N3 N4 . . 118.15(9) ?
C1 N3 N4 . . 130.19(9) ?
C1 N3 N2 . . 111.66(9) ?
N1 N2 N3 . . 106.92(9) ?
N3 C1 S1 . . 125.10(9) ?
N3 C1 C2 . . 103.30(10) ?
C2 C1 S1 . . 131.56(9) ?
S1 C4 H4A . . 104.4(7) ?
C5 C4 S1 . . 105.01(7) ?
C5 C4 C3 . . 116.05(9) ?
C5 C4 H4A . . 109.8(7) ?
C3 C4 S1 . . 111.45(7) ?
C3 C4 H4A . . 109.5(8) ?
O3 C5 C4 . . 119.73(10) ?
O3 C5 C6 . . 120.90(10) ?
C6 C5 C4 . . 119.21(9) ?
C16 C17 H17 . . 119.9(8) ?
C18 C17 C16 . . 120.34(11) ?
C18 C17 H17 . . 119.8(8) ?
C11 C6 C5 . . 117.70(10) ?
C7 C6 C5 . . 123.64(10) ?
C7 C6 C11 . . 118.60(11) ?
H19A C19 H19B . . 110.5(13) ?
H19A C19 H19C . . 108.8(12) ?
H19B C19 H19C . . 111.9(13) ?
C3 C19 H19A . . 108.2(9) ?
C3 C19 H19B . . 108.4(10) ?
C3 C19 H19C . . 108.9(9) ?
C16 C22 C21 . . 120.50(11) ?
C16 C22 H22 . . 121.6(9) ?
C21 C22 H22 . . 117.9(9) ?
C17 C16 C3 . . 119.54(10) ?
C22 C16 C17 . . 118.73(10) ?
C22 C16 C3 . . 121.59(10) ?
O1 C13 C2 . . 110.36(10) ?
O2 C13 O1 . . 124.98(11) ?
O2 C13 C2 . . 124.65(12) ?
C17 C18 H18 . . 120.1(9) ?
C20 C18 C17 . . 120.64(12) ?
C20 C18 H18 . . 119.2(9) ?
C22 C21 H21 . . 119.1(9) ?
C20 C21 C22 . . 120.66(11) ?
C20 C21 H21 . . 120.2(9) ?
N1 C2 C1 . . 108.95(10) ?
N1 C2 C13 . . 122.21(11) ?
C1 C2 C13 . . 128.72(11) ?
N4 C3 C4 . . 113.02(9) ?
N4 C3 C19 . . 105.72(9) ?
N4 C3 C16 . . 109.35(9) ?
C19 C3 C4 . . 108.65(9) ?
C19 C3 C16 . . 109.68(9) ?
C16 C3 C4 . . 110.29(9) ?
C10 C9 C12 . . 121.01(11) ?
C8 C9 C10 . . 118.04(11) ?
C8 C9 C12 . . 120.95(12) ?
C9 C10 H10 . . 119.9(10) ?
C11 C10 C9 . . 121.07(11) ?
C11 C10 H10 . . 119.0(10) ?
C9 C8 H8 . . 118.3(10) ?
C7 C8 C9 . . 121.54(12) ?
C7 C8 H8 . . 120.2(10) ?
H15A C15 H15B . . 110.5(13) ?
H15A C15 H15C . . 108.3(13) ?
H15B C15 H15C . . 109.3(13) ?
C14 C15 H15A . . 109.5(9) ?
C14 C15 H15B . . 110.4(9) ?
C14 C15 H15C . . 108.7(9) ?
C6 C11 H11 . . 119.1(9) ?
C10 C11 C6 . . 120.63(11) ?
C10 C11 H11 . . 120.2(9) ?
O1 C14 C15 . . 109.63(10) ?
O1 C14 H14A . . 103.2(8) ?
O1 C14 H14B . . 108.4(9) ?
C15 C14 H14A . . 112.9(8) ?
C15 C14 H14B . . 112.9(9) ?
H14A C14 H14B . . 109.2(12) ?
C18 C20 H20 . . 120.4(10) ?
C21 C20 C18 . . 119.12(11) ?
C21 C20 H20 . . 120.5(10) ?
C9 C12 H12A . . 110.6(11) ?
C9 C12 H12B . . 111.7(12) ?
C9 C12 H12C . . 109.8(11) ?
H12A C12 H12B . . 106.8(16) ?
H12A C12 H12C . . 107.4(15) ?
H12B C12 H12C . . 110.4(16) ?
C6 C7 H7 . . 121.7(9) ?
C8 C7 C6 . . 120.12(11) ?
C8 C7 H7 . . 118.2(9) ?

loop_
_geom_bond_atom_site_label_1
_geom_bond_atom_site_label_2
_geom_bond_site_symmetry_2
_geom_bond_distance
_geom_bond_publ_flag
S1 C1 . 1.7255(11) ?
S1 C4 . 1.8212(11) ?
O1 C13 . 1.3399(15) ?
O1 C14 . 1.4618(14) ?
O3 C5 . 1.2235(14) ?
N4 N3 . 1.3994(13) ?
N4 C3 . 1.4734(14) ?
N4 H4 . 0.886(16) ?
O2 C13 . 1.2069(15) ?
N1 N2 . 1.3069(14) ?
N1 C2 . 1.3608(15) ?
N3 N2 . 1.3596(13) ?
N3 C1 . 1.3507(14) ?
C1 C2 . 1.3896(16) ?
C4 C5 . 1.5386(15) ?
C4 C3 . 1.5588(15) ?
C4 H4A . 0.995(13) ?
C5 C6 . 1.4860(16) ?
C17 C16 . 1.3963(16) ?
C17 C18 . 1.3926(16) ?
C17 H17 . 0.972(15) ?
C6 C11 . 1.4005(16) ?
C6 C7 . 1.3946(17) ?
C19 H19A . 0.979(15) ?
C19 H19B . 0.999(17) ?
C19 H19C . 0.955(16) ?
C19 C3 . 1.5347(16) ?
C22 C16 . 1.3911(16) ?
C22 C21 . 1.3953(16) ?
C22 H22 . 0.941(14) ?
C16 C3 . 1.5386(14) ?
C13 C2 . 1.4641(17) ?
C18 C20 . 1.3887(18) ?
C18 H18 . 0.954(16) ?
C21 C20 . 1.3812(18) ?
C21 H21 . 1.002(16) ?
C9 C10 . 1.3936(18) ?
C9 C8 . 1.3914(16) ?
C9 C12 . 1.5043(18) ?
C10 C11 . 1.3826(17) ?
C10 H10 . 0.980(17) ?
C8 C7 . 1.3877(17) ?
C8 H8 . 0.957(17) ?
C15 H15A . 0.967(16) ?
C15 H15B . 1.022(17) ?
C15 H15C . 0.968(16) ?
C15 C14 . 1.5058(17) ?
C11 H11 . 0.934(15) ?
C14 H14A . 0.972(14) ?
C14 H14B . 0.994(16) ?
C20 H20 . 0.944(16) ?
C12 H12A . 1.01(2) ?
C12 H12B . 0.97(2) ?
C12 H12C . 0.942(19) ?
C7 H7 . 0.960(16) ?

loop_
_geom_torsion_atom_site_label_1
_geom_torsion_atom_site_label_2
_geom_torsion_atom_site_label_3
_geom_torsion_atom_site_label_4
_geom_torsion_site_symmetry_1
_geom_torsion_site_symmetry_2
_geom_torsion_site_symmetry_3
_geom_torsion_site_symmetry_4
_geom_torsion
_geom_torsion_publ_flag
S1 C1 C2 N1 . . . . 177.95(8) ?
S1 C1 C2 C13 . . . . -5.80(18) ?
S1 C4 C5 O3 . . . . 96.55(11) ?
S1 C4 C5 C6 . . . . -78.82(11) ?
S1 C4 C3 N4 . . . . -65.60(10) ?
S1 C4 C3 C19 . . . . 177.40(7) ?
S1 C4 C3 C16 . . . . 57.15(11) ?
O1 C13 C2 N1 . . . . -169.89(9) ?
O1 C13 C2 C1 . . . . 14.30(16) ?
O3 C5 C6 C11 . . . . -5.06(17) ?
O3 C5 C6 C7 . . . . 177.73(12) ?
N4 N3 N2 N1 . . . . 178.89(9) ?
N4 N3 C1 S1 . . . . 2.83(16) ?
N4 N3 C1 C2 . . . . -179.27(10) ?
O2 C13 C2 N1 . . . . 11.46(17) ?
O2 C13 C2 C1 . . . . -164.35(11) ?
N3 N4 C3 C4 . . . . 46.41(12) ?
N3 N4 C3 C19 . . . . 165.13(9) ?
N3 N4 C3 C16 . . . . -76.86(11) ?
N3 C1 C2 N1 . . . . 0.25(12) ?
N3 C1 C2 C13 . . . . 176.50(10) ?
N2 N1 C2 C1 . . . . -0.71(12) ?
N2 N1 C2 C13 . . . . -177.26(10) ?
N2 N3 C1 S1 . . . . -177.61(8) ?
N2 N3 C1 C2 . . . . 0.29(12) ?
C1 S1 C4 C5 . . . . -80.97(8) ?
C1 S1 C4 C3 . . . . 45.46(8) ?
C1 N3 N2 N1 . . . . -0.73(12) ?
C4 S1 C1 N3 . . . . -17.68(10) ?
C4 S1 C1 C2 . . . . 165.05(11) ?
C4 C5 C6 C11 . . . . 170.25(11) ?
C4 C5 C6 C7 . . . . -6.95(17) ?
C5 C4 C3 N4 . . . . 54.52(13) ?
C5 C4 C3 C19 . . . . -62.49(12) ?
C5 C4 C3 C16 . . . . 177.27(9) ?
C5 C6 C11 C10 . . . . -176.99(11) ?
C5 C6 C7 C8 . . . . 176.93(12) ?
C17 C16 C3 N4 . . . . 178.71(10) ?
C17 C16 C3 C4 . . . . 53.84(13) ?
C17 C16 C3 C19 . . . . -65.78(13) ?
C17 C18 C20 C21 . . . . 0.37(18) ?
C22 C16 C3 N4 . . . . -5.59(14) ?
C22 C16 C3 C4 . . . . -130.46(11) ?
C22 C16 C3 C19 . . . . 109.92(12) ?
C22 C21 C20 C18 . . . . 0.37(18) ?
C16 C17 C18 C20 . . . . -0.71(19) ?
C16 C22 C21 C20 . . . . -0.78(18) ?
C13 O1 C14 C15 . . . . 83.47(13) ?
C18 C17 C16 C22 . . . . 0.30(17) ?
C18 C17 C16 C3 . . . . 176.12(11) ?
C21 C22 C16 C17 . . . . 0.44(17) ?
C21 C22 C16 C3 . . . . -175.29(11) ?
C2 N1 N2 N3 . . . . 0.87(11) ?
C3 N4 N3 N2 . . . . 165.77(9) ?
C3 N4 N3 C1 . . . . -14.69(15) ?
C3 C4 C5 O3 . . . . -26.98(15) ?
C3 C4 C5 C6 . . . . 157.65(10) ?
C9 C10 C11 C6 . . . . -0.3(2) ?
C9 C8 C7 C6 . . . . 0.1(2) ?
C10 C9 C8 C7 . . . . 0.0(2) ?
C8 C9 C10 C11 . . . . 0.1(2) ?
C11 C6 C7 C8 . . . . -0.25(19) ?
C14 O1 C13 O2 . . . . 5.73(16) ?
C14 O1 C13 C2 . . . . -172.92(9) ?
C12 C9 C10 C11 . . . . 179.56(13) ?
C12 C9 C8 C7 . . . . -179.46(13) ?
C7 C6 C11 C10 . . . . 0.36(19) ?

_cod_database_fobs_code 2022205
